data_4030902
loop_
_publ_author_name
'Rumpf, C.'
'Tillinski, R.'
'Nather, C.'
'Durichen, P.'
'Jeb, I.'
'Bensch, W.'

_publ_section_title
;
 Synthesis, crystal structures and optical properties of new quaternary
 chalcogenides of Va metals : Rb2CuVS4, K2CuVSe4, Rb2CuNbSe4, Cs2CuNbSe4
 and Rb2CuNbS4
;
_journal_name_full 'European Journal of Solid State and Inorganic Chemistry'
_journal_page_first 1187
_journal_page_last 1198
_journal_volume 34
_journal_year 1997
_chemical_formula_sum 'Cu Nb Rb2 Se4'
_chemical_formula_weight 643.228
_space_group_IT_number 70
_symmetry_cell_setting orthorhombic
_symmetry_Int_Tables_number 70
_symmetry_space_group_name_Hall '-F 2uv 2vw'
_symmetry_space_group_name_H-M 'F d d d :2'
_cell_angle_alpha 90
_cell_angle_beta 90
_cell_angle_gamma 90
_cell_formula_units_Z 8
_cell_length_a 5.7796(3)
_cell_length_b 13.887(2)
_cell_length_c 24.609(2)
_cell_volume 1975.2(3)
_diffrn_ambient_temperature 293
_diffrn_radiation_probe x-ray
_diffrn_radiation_type MoK\a
_diffrn_radiation_wavelength 0.71073
_exptl_absorpt_coefficient_mu 27.77
_exptl_crystal_density_diffrn 4.326
_exptl_crystal_F_000 2240
_refine_ls_goodness_of_fit_ref 1.005
_refine_ls_number_parameters 22
_refine_ls_number_reflns 525
_refine_ls_R_factor_gt 0.0194
_refine_ls_wR_factor_gt 0.0399
_cod_data_source_file EJSSIC-1997-34-1187-1198-4.cif
_cod_data_source_block Rb2CuNbSe4
_cod_original_sg_symbol_H-M 'F d d d'
_cod_database_code 4030902

loop_
_symmetry_equiv_pos_site_id
_symmetry_equiv_pos_as_xyz
1 x,y,z
2 1/4-x,1/4-y,z
3 x,1/4-y,1/4-z
4 1/4-x,y,1/4-z
5 -x,-y,-z
6 3/4+x,3/4+y,-z
7 -x,3/4+y,3/4+z
8 3/4+x,-y,3/4+z
9 x,1/2+y,1/2+z
10 1/4-x,3/4-y,1/2+z
11 x,3/4-y,3/4-z
12 1/4-x,1/2+y,3/4-z
13 -x,1/2-y,1/2-z
14 3/4+x,1/4+y,1/2-z
15 -x,1/4+y,1/4+z
16 3/4+x,1/2-y,1/4+z
17 1/2+x,y,1/2+z
18 3/4-x,1/4-y,1/2+z
19 1/2+x,1/4-y,3/4-z
20 3/4-x,y,3/4-z
21 1/2-x,-y,1/2-z
22 1/4+x,3/4+y,1/2-z
23 1/2-x,3/4+y,1/4+z
24 1/4+x,-y,1/4+z
25 1/2+x,1/2+y,z
26 3/4-x,3/4-y,z
27 1/2+x,3/4-y,1/4-z
28 3/4-x,1/2+y,1/4-z
29 1/2-x,1/2-y,-z
30 1/4+x,1/4+y,-z
31 1/2-x,1/4+y,3/4+z
32 1/4+x,1/2-y,3/4+z

loop_
_atom_site_label
_atom_site_type_symbol
_atom_site_thermal_displace_type
_atom_site_fract_x
_atom_site_fract_y
_atom_site_fract_z
_atom_site_occupancy
_atom_site_U_iso_or_equiv
_atom_site_calc_flag
_atom_site_refinement_flags
_atom_site_disorder_assembly
_atom_site_disorder_group
Nb Nb Uiso 0.12500 0.62500 0.12500 1.000 0.0140(10) . . . .
Se Se Uiso -0.1180(2) 0.52490(10) 0.18100(10) 1.000 0.0230(10) . . . .
Cu Cu Uiso 0.62500 0.62500 0.12500 1.000 0.0240(10) . . . .
Rb Rb Uiso 0.37500 0.37500 0.19630(10) 1.000 0.0280(10) . . . .

loop_
_atom_type_symbol
_atom_type_description
_atom_type_scat_dispersion_real
_atom_type_scat_dispersion_imag
_atom_type_scat_source
Cu Cu 0.3201 1.2651 ' International Tables Vol C Tables 4.2.6.8 and 6.1.1.4'
Nb Nb -2.0727 0.6215 ' International Tables Vol C Tables 4.2.6.8 and 6.1.1.4'
Rb Rb -0.9393 2.9676 ' International Tables Vol C Tables 4.2.6.8 and 6.1.1.4'
Se Se -0.0929 2.2259 ' International Tables Vol C Tables 4.2.6.8 and 6.1.1.4'

loop_
_geom_angle_atom_site_label_1
_geom_angle_atom_site_label_2
_geom_angle_atom_site_label_3
_geom_angle
_geom_angle_site_symmetry_1
_geom_angle_site_symmetry_2
_geom_angle_site_symmetry_3
_geom_angle_publ_flag
Se Nb Cu 125.66(4) . . . yes
Se Nb Cu 54.34(4) . . 1_455 yes
Se Nb Se 110.22(7) . . 2_565 yes
Se Nb Se 108.68(5) . . 3_565 yes
Se Nb Se 109.52(5) . . 4_555 yes
Cu Nb Cu 180.00 . . 1_455 yes
Se Nb Cu 54.34(4) 2_565 . . yes
Se Nb Cu 125.66(4) 3_565 . . yes
Se Nb Cu 54.34(4) 4_555 . . yes
Se Nb Cu 125.66(4) 2_565 . 1_455 yes
Se Nb Cu 54.34(4) 3_565 . 1_455 yes
Se Nb Cu 125.66(4) 4_555 . 1_455 yes
Se Nb Se 109.52(5) 2_565 . 3_565 yes
Se Nb Se 108.68(5) 2_565 . 4_555 yes
Se Nb Se 110.22(7) 3_565 . 4_555 yes
Nb Se Cu 72.85(6) . . 1_455 yes
Nb Cu Nb 180.00 . . 1_655 yes
Nb Cu Se 127.19(4) . . 1_655 yes
Nb Cu Se 52.81(4) . . 2_565 yes
Nb Cu Se 127.19(4) . . 3_665 yes
Nb Cu Se 52.81(4) . . 4_555 yes
Nb Cu Se 52.81(4) 1_655 . 1_655 yes
Nb Cu Se 127.19(4) 1_655 . 2_565 yes
Nb Cu Se 52.81(4) 1_655 . 3_665 yes
Nb Cu Se 127.19(4) 1_655 . 4_555 yes
Se Cu Se 111.77(7) 1_655 . 2_565 yes
Se Cu Se 105.62(5) 1_655 . 3_665 yes
Se Cu Se 111.10(5) 1_655 . 4_555 yes
Se Cu Se 111.10(5) 2_565 . 3_665 yes
Se Cu Se 105.62(5) 2_565 . 4_555 yes
Se Cu Se 111.77(7) 3_665 . 4_555 yes

loop_
_geom_bond_atom_site_label_1
_geom_bond_atom_site_label_2
_geom_bond_distance
_geom_bond_site_symmetry_1
_geom_bond_site_symmetry_2
_geom_bond_publ_flag
Nb Se 2.4091(18) . . yes
Nb Cu 2.8898(4) . . yes
Nb Cu 2.8898(4) . 1_455 yes
Nb Se 2.4091(18) . 2_565 yes
Nb Se 2.4091(18) . 3_565 yes
Nb Se 2.4091(18) . 4_555 yes
Se Cu 2.4572(18) . 1_455 yes

loop_
_geom_torsion_atom_site_label_1
_geom_torsion_atom_site_label_2
_geom_torsion_atom_site_label_3
_geom_torsion_atom_site_label_4
_geom_torsion
_geom_torsion_site_symmetry_1
_geom_torsion_site_symmetry_2
_geom_torsion_site_symmetry_3
_geom_torsion_site_symmetry_4
_geom_torsion_publ_flag
Se Nb Se Cu 120.03(5) . . 2_565 . no
Se Nb Se Cu -120.46(5) . . 4_555 . no
Se Nb Cu Se 0.00(8) . . . 1_655 no
Se Nb Cu Se -90.50(8) . . . 2_565 no
Se Nb Cu Se -179.98(5) . . . 3_665 no
Se Nb Cu Se 89.50(8) . . . 4_555 no
